data_4311762
loop_
_publ_author_name
'Adam J. Fischmann'
'Andrew C. Warden'
'Jay Black'
'Leone Spiccia'

_publ_contact_author 'Spiccia, Leone'
_publ_contact_author_email leone.spiccia@sci.monash.edu.au
_publ_section_title
;
 Synthesis, Characterization, and Structures of Copper(II)-Thiosulfate
 Complexes Incorporating Tripodal Tetraamine Ligands
;
_journal_name_full 'Inorganic Chemistry'
_journal_page_first 6568
_journal_page_last 6578
_journal_paper_doi 10.1021/ic0492800
_journal_volume 43
_journal_year 2004
_chemical_formula_sum 'C27 H69 Cl3 Cu2 N12 O18 S4'
_chemical_formula_weight 1211.61
_space_group_IT_number 19
_symmetry_cell_setting orthorhombic
_symmetry_space_group_name_Hall 'P 2ac 2ab'
_symmetry_space_group_name_H-M 'P 21 21 21'
_atom_sites_solution_hydrogens geom
_atom_sites_solution_primary direct
_atom_sites_solution_secondary difmap
_audit_creation_date 2004-06-01T10:51:31-00:00
_audit_creation_method 'WinGX routine CIF_UPDATE'
_cell_angle_alpha 90
_cell_angle_beta 90
_cell_angle_gamma 90
_cell_formula_units_Z 4
_cell_length_a 12.0421(3)
_cell_length_b 12.8448(3)
_cell_length_c 33.9332(9)
_cell_measurement_temperature 123(2)
_cell_volume 5248.7(2)
_computing_structure_refinement 'SHELXL-97 (Sheldrick, 1997)'
_computing_structure_solution 'SHELXS-97 (Sheldrick, 1990)'
_diffrn_ambient_temperature 123(2)
_diffrn_measured_fraction_theta_full 0.918
_diffrn_measured_fraction_theta_max 0.911
_diffrn_radiation_monochromator graphite
_diffrn_radiation_type MoK\a
_diffrn_radiation_wavelength 0.71073
_diffrn_reflns_av_R_equivalents 0.0734
_diffrn_reflns_av_unetI/netI 0.1208
_diffrn_reflns_limit_h_max 15
_diffrn_reflns_limit_h_min -13
_diffrn_reflns_limit_k_max 15
_diffrn_reflns_limit_k_min -16
_diffrn_reflns_limit_l_max 44
_diffrn_reflns_limit_l_min -35
_diffrn_reflns_number 36419
_diffrn_reflns_theta_full 27.5
_diffrn_reflns_theta_max 27.81
_diffrn_reflns_theta_min 1.79
_exptl_absorpt_coefficient_mu 1.196
_exptl_absorpt_correction_T_max 0.965
_exptl_absorpt_correction_T_min 0.8897
_exptl_absorpt_correction_type none
_exptl_crystal_colour green
_exptl_crystal_density_diffrn 1.533
_exptl_crystal_density_method 'not measured'
_exptl_crystal_description plate
_exptl_crystal_F_000 2528
_exptl_crystal_size_max 0.1
_exptl_crystal_size_mid 0.04
_exptl_crystal_size_min 0.03
_refine_diff_density_max 1.814
_refine_diff_density_min -0.897
_refine_diff_density_rms 0.152
_refine_ls_abs_structure_details 'Flack H D (1983), Acta Cryst. A39, 876-881'
_refine_ls_abs_structure_Flack 0.01(3)
_refine_ls_extinction_method none
_refine_ls_goodness_of_fit_ref 1.088
_refine_ls_hydrogen_treatment mixed
_refine_ls_matrix_type full
_refine_ls_number_parameters 566
_refine_ls_number_reflns 10602
_refine_ls_number_restraints 0
_refine_ls_restrained_S_all 1.088
_refine_ls_R_factor_all 0.1524
_refine_ls_R_factor_gt 0.094
_refine_ls_shift/su_max 0.001
_refine_ls_shift/su_mean 0
_refine_ls_structure_factor_coef Fsqd
_refine_ls_weighting_details 'calc w=1/[\s^2^(Fo^2^)+(0.1098P)^2^+18.0865P] where P=(Fo^2^+2Fc^2^)/3'
_refine_ls_weighting_scheme calc
_refine_ls_wR_factor_gt 0.2045
_refine_ls_wR_factor_ref 0.2321
_reflns_number_gt 7025
_reflns_number_total 10602
_reflns_threshold_expression >2sigma(I)
_cod_data_source_file ic0492800si20040602_064004_3.cif
_cod_data_source_block me3ts2o3
_cod_depositor_comments
;
The following automatic conversions were performed:
'_symmetry_cell_setting' value 'Orthorhombic' changed to 'orthorhombic'
according to '/home/saulius/struct/CIF-dictionaries/cif_core.dic'
dictionary named 'cif_core.dic' version 2.4.1 from 2010-06-29.

Automatic conversion script
Id: cif_fix_enum 1527 2010-12-29 10:47:43Z saulius 
;
_cod_database_code 4311762

loop_
_chemical_name_systematic
(tris-(2-methylammoniumethyl)amine)
'(tris(2-methylaminoethyl)amine)-(thiosulfato-S)-copper(ii) triperchlorate'

loop_
_symmetry_equiv_pos_as_xyz
'x, y, z'
'-x+1/2, -y, z+1/2'
'x+1/2, -y+1/2, -z'
'-x, y+1/2, -z+1/2'

loop_
_atom_site_label
_atom_site_type_symbol
_atom_site_fract_x
_atom_site_fract_y
_atom_site_fract_z
_atom_site_U_iso_or_equiv
_atom_site_adp_type
_atom_site_occupancy
_atom_site_symmetry_multiplicity
_atom_site_calc_flag
_atom_site_refinement_flags
_atom_site_disorder_assembly
_atom_site_disorder_group
Cu1 Cu 0.53281(9) 0.04811(8) 0.13719(3) 0.0253(3) Uani 1 1 d . . .
Cu2 Cu -0.05864(10) -0.30972(9) 0.16033(3) 0.0310(3) Uani 1 1 d . . .
S2' S 0.05436(19) -0.23608(17) 0.06912(6) 0.0229(5) Uani 1 1 d . . .
S2 S 0.64585(19) -0.09788(18) 0.06868(7) 0.0252(5) Uani 1 1 d . . .
S1 S 0.6939(2) -0.0447(2) 0.12281(7) 0.0332(6) Uani 1 1 d . . .
S1' S 0.0878(3) -0.3197(3) 0.11788(8) 0.0568(9) Uani 1 1 d . . .
O1' O -0.0622(5) -0.2135(6) 0.06750(19) 0.0415(18) Uani 1 1 d . . .
O1 O 0.5374(5) -0.0455(6) 0.06035(18) 0.0435(18) Uani 1 1 d . . .
O2' O 0.0907(6) -0.3007(5) 0.03600(18) 0.0350(16) Uani 1 1 d . . .
O3 O 0.6378(6) -0.2095(5) 0.0711(2) 0.0416(18) Uani 1 1 d . . .
O3' O 0.1199(6) -0.1407(5) 0.0702(2) 0.0463(19) Uani 1 1 d . . .
O2 O 0.7298(5) -0.0667(5) 0.03998(17) 0.0309(15) Uani 1 1 d . . .
N4 N 0.5569(7) 0.0921(7) 0.1991(2) 0.035(2) Uani 1 1 d . . .
H4 H 0.5336 0.0366 0.2146 0.042 Uiso 1 1 calc R . .
N1' N -0.1840(8) -0.3108(9) 0.2023(3) 0.055(3) Uani 1 1 d . . .
N1 N 0.3878(8) 0.1308(7) 0.1427(3) 0.045(2) Uani 1 1 d . . .
C23 C -0.1208(10) -0.1359(11) 0.2098(3) 0.053(3) Uani 1 1 d . . .
H23A H -0.1456 -0.0631 0.2136 0.064 Uiso 1 1 calc R . .
H23B H -0.0672 -0.1536 0.2309 0.064 Uiso 1 1 calc R . .
N4' N -0.0683(8) -0.1484(8) 0.1703(2) 0.052(3) Uani 1 1 d . . .
H4' H -0.1159 -0.1201 0.1516 0.062 Uiso 1 1 calc R . .
N3' N -0.1849(10) -0.3647(7) 0.1233(3) 0.057(3) Uani 1 1 d . . .
H3' H -0.1866 -0.321 0.1015 0.068 Uiso 1 1 calc R . .
N3 N 0.4277(7) -0.0826(6) 0.1369(3) 0.042(2) Uani 1 1 d . . .
H3 H 0.4323 -0.1081 0.1113 0.05 Uiso 1 1 calc R . .
C18 C 0.6602(10) 0.2429(9) 0.1151(3) 0.051(3) Uani 1 1 d . . .
H18A H 0.676 0.2939 0.0944 0.076 Uiso 1 1 calc R . .
H18B H 0.7293 0.2082 0.1229 0.076 Uiso 1 1 calc R . .
H18C H 0.6282 0.2785 0.138 0.076 Uiso 1 1 calc R . .
N2 N 0.5811(8) 0.1651(6) 0.1003(2) 0.039(2) Uani 1 1 d . . .
H2 H 0.616 0.1328 0.0791 0.047 Uiso 1 1 calc R . .
C14 C 0.4003(12) 0.2256(10) 0.1176(4) 0.065(4) Uani 1 1 d . . .
H14A H 0.3265 0.2462 0.1074 0.077 Uiso 1 1 calc R . .
H14B H 0.4288 0.2835 0.1339 0.077 Uiso 1 1 calc R . .
C27 C 0.0387(12) -0.0860(13) 0.1699(4) 0.088(6) Uani 1 1 d . . .
H27A H 0.0286 -0.0219 0.1852 0.132 Uiso 1 1 calc R . .
H27B H 0.0581 -0.0683 0.1427 0.132 Uiso 1 1 calc R . .
H27C H 0.0985 -0.1274 0.1817 0.132 Uiso 1 1 calc R . .
Cl1 Cl 0.7674(2) 0.28905(18) 0.00488(7) 0.0322(6) Uani 1 1 d . . .
O12 O 0.7265(8) 0.2963(8) -0.0336(2) 0.068(3) Uani 1 1 d . . .
O11 O 0.7259(8) 0.1932(7) 0.0239(2) 0.060(2) Uani 1 1 d . . .
O10 O 0.7409(8) 0.3782(6) 0.0282(2) 0.057(2) Uani 1 1 d . . .
O13 O 0.8859(7) 0.2728(7) 0.0045(3) 0.078(3) Uani 1 1 d . . .
Cl2 Cl 0.4629(4) 0.4760(2) 0.19943(12) 0.0834(13) Uani 1 1 d . . .
O23 O 0.5265(10) 0.4401(8) 0.1702(3) 0.099(4) Uani 1 1 d . . .
O21 O 0.4477(9) 0.5847(6) 0.1991(3) 0.072(3) Uani 1 1 d . . .
O20 O 0.5352(18) 0.4490(12) 0.2345(4) 0.165(8) Uani 1 1 d . . .
Cl3 Cl -0.0046(5) 0.2685(4) 0.16786(15) 0.123(2) Uani 1 1 d . . .
C17 C 0.4511(11) -0.1738(10) 0.1621(5) 0.072(4) Uani 1 1 d . . .
H17A H 0.4507 -0.1525 0.1898 0.108 Uiso 1 1 calc R . .
H17B H 0.5242 -0.2024 0.1554 0.108 Uiso 1 1 calc R . .
H17C H 0.3941 -0.227 0.1579 0.108 Uiso 1 1 calc R . .
C11 C 0.3122(10) -0.0459(11) 0.1407(4) 0.061(3) Uani 1 1 d . . .
H11A H 0.2628 -0.0927 0.1254 0.073 Uiso 1 1 calc R . .
H11B H 0.2896 -0.0497 0.1687 0.073 Uiso 1 1 calc R . .
C13 C 0.4765(12) 0.1792(10) 0.2048(3) 0.061(4) Uani 1 1 d . . .
H13A H 0.4614 0.1887 0.2332 0.073 Uiso 1 1 calc R . .
H13B H 0.5086 0.2447 0.1944 0.073 Uiso 1 1 calc R . .
C12 C 0.3728(9) 0.1554(9) 0.1840(3) 0.044(3) Uani 1 1 d . . .
H12A H 0.3363 0.0957 0.1971 0.052 Uiso 1 1 calc R . .
H12B H 0.3224 0.216 0.1861 0.052 Uiso 1 1 calc R . .
C15 C 0.4754(13) 0.2090(10) 0.0844(4) 0.066(4) Uani 1 1 d . . .
H15A H 0.4901 0.2757 0.0708 0.079 Uiso 1 1 calc R . .
H15B H 0.4418 0.16 0.0653 0.079 Uiso 1 1 calc R . .
C10 C 0.2977(11) 0.0612(11) 0.1265(4) 0.070(4) Uani 1 1 d . . .
H10A H 0.2242 0.0877 0.1349 0.084 Uiso 1 1 calc R . .
H10B H 0.3002 0.0622 0.0974 0.084 Uiso 1 1 calc R . .
C16 C 0.6635(11) 0.1220(12) 0.2121(3) 0.063(4) Uani 1 1 d . . .
H16A H 0.693 0.1762 0.1947 0.094 Uiso 1 1 calc R . .
H16B H 0.7131 0.0615 0.2117 0.094 Uiso 1 1 calc R . .
H16C H 0.6585 0.1492 0.2391 0.094 Uiso 1 1 calc R . .
C22 C -0.2182(13) -0.2085(12) 0.2109(4) 0.076(5) Uani 1 1 d . . .
H22A H -0.2527 -0.2065 0.2374 0.091 Uiso 1 1 calc R . .
H22B H -0.2744 -0.1859 0.1914 0.091 Uiso 1 1 calc R . .
C28 C -0.1721(16) -0.4694(11) 0.1088(5) 0.096(6) Uani 1 1 d . . .
H28A H -0.2333 -0.4858 0.0908 0.144 Uiso 1 1 calc R . .
H28B H -0.1728 -0.5182 0.131 0.144 Uiso 1 1 calc R . .
H28C H -0.1013 -0.4754 0.0947 0.144 Uiso 1 1 calc R . .
C20 C -0.1367(13) -0.3661(12) 0.2370(3) 0.072(4) Uani 1 1 d . . .
H20A H -0.1056 -0.3135 0.2552 0.086 Uiso 1 1 calc R . .
H20B H -0.198 -0.4017 0.251 0.086 Uiso 1 1 calc R . .
C24 C -0.2784(10) -0.3772(11) 0.1845(4) 0.059(3) Uani 1 1 d . . .
H24A H -0.2604 -0.452 0.1874 0.071 Uiso 1 1 calc R . .
H24B H -0.3484 -0.3634 0.1989 0.071 Uiso 1 1 calc R . .
N9 N 0.8813(5) -0.0567(6) -0.03670(19) 0.0191(15) Uani 1 1 d . . .
N11 N 0.8014(7) -0.2582(6) -0.0031(2) 0.0304(18) Uani 1 1 d . . .
H11C H 0.8281 -0.2185 0.0174 0.037 Uiso 1 1 calc R . .
H11D H 0.7346 -0.2301 -0.0108 0.037 Uiso 1 1 calc R . .
C36 C 1.0064(7) 0.0398(8) 0.0105(3) 0.031(2) Uani 1 1 d . . .
C41 C 0.7822(9) -0.3644(7) 0.0112(3) 0.037(3) Uani 1 1 d . . .
H41A H 0.7538 -0.4075 -0.0104 0.056 Uiso 1 1 calc R . .
H41B H 0.7277 -0.363 0.0327 0.056 Uiso 1 1 calc R . .
H41C H 0.8522 -0.3938 0.0209 0.056 Uiso 1 1 calc R . .
N12 N 0.9359(9) 0.0270(9) 0.0457(3) 0.067(3) Uani 1 1 d . . .
H12C H 0.8636 0.0393 0.0382 0.08 Uiso 1 1 calc R . .
H12D H 0.94 -0.0417 0.0532 0.08 Uiso 1 1 calc R . .
C37 C 0.9577(9) 0.0882(9) 0.0790(3) 0.042(3) Uani 1 1 d . . .
H37A H 1.0381 0.0946 0.0826 0.063 Uiso 1 1 calc R . .
H37B H 0.9248 0.0552 0.1023 0.063 Uiso 1 1 calc R . .
H37C H 0.9252 0.1575 0.0754 0.063 Uiso 1 1 calc R . .
N2' N 0.0260(13) -0.4046(12) 0.1998(4) 0.101(4) Uiso 1 1 d . . .
H2' H 0.0136 -0.4627 0.1841 0.121 Uiso 1 1 calc R . .
C38 C 0.8741(12) -0.1541(10) -0.0592(4) 0.027(3) Uiso 0.67 1 d P . .
H38A H 0.803 -0.154 -0.0739 0.033 Uiso 0.6 1 calc PR . .
H38B H 0.9346 -0.1544 -0.079 0.033 Uiso 0.6 1 calc PR . .
C25 C -0.2924(11) -0.3524(10) 0.1439(4) 0.058(3) Uani 1 1 d . . .
H25A H -0.3189 -0.2798 0.1412 0.069 Uiso 1 1 calc R . .
H25B H -0.3484 -0.3992 0.132 0.069 Uiso 1 1 calc R . .
O22 O 0.3709(17) 0.4201(16) 0.2110(6) 0.173(7) Uiso 1 1 d . . .
C33 C 0.5464(8) 0.0627(8) -0.0322(3) 0.035(2) Uani 1 1 d . . .
H33A H 0.5423 0.1259 -0.0483 0.053 Uiso 1 1 calc R . .
H33B H 0.5243 0.0789 -0.0051 0.053 Uiso 1 1 calc R . .
H33C H 0.4963 0.0098 -0.0431 0.053 Uiso 1 1 calc R . .
O31 O -0.071(2) 0.181(2) 0.1676(8) 0.244(11) Uiso 1 1 d . . .
O32 O -0.002(3) 0.324(3) 0.1954(10) 0.290(14) Uiso 1 1 d . . .
O30 O -0.023(2) 0.3064(19) 0.1312(8) 0.230(10) Uiso 1 1 d . . .
O33 O 0.077(2) 0.211(2) 0.1688(8) 0.249(11) Uiso 1 1 d . . .
C40 C 0.8807(7) -0.2509(7) -0.0366(3) 0.028(2) Uani 1 1 d . . .
N10 N 0.6551(7) 0.0248(8) -0.0324(2) 0.047(3) Uani 1 1 d . . .
H10C H 0.6518 -0.0455 -0.0273 0.056 Uiso 1 1 calc R . .
H10D H 0.692 0.0551 -0.0116 0.056 Uiso 1 1 calc R . .
C30 C 0.8453(12) 0.0294(12) -0.0608(4) 0.030(3) Uiso 0.67 1 d P . .
H30A H 0.8812 0.0232 -0.0869 0.037 Uiso 0.6 1 calc PR . .
H30B H 0.8723 0.0947 -0.0486 0.037 Uiso 0.6 1 calc PR . .
C21 C -0.0517(13) -0.4416(16) 0.2287(5) 0.116(8) Uani 1 1 d . . .
H21A H -0.0114 -0.4583 0.2533 0.139 Uiso 1 1 calc R . .
H21B H -0.0867 -0.5064 0.2189 0.139 Uiso 1 1 calc R . .
C34 C 0.9989(13) -0.0401(13) -0.0229(5) 0.039(4) Uiso 0.67 1 d P . .
H34A H 1.0447 -0.016 -0.0453 0.047 Uiso 0.6 1 calc PR . .
H34B H 1.0298 -0.1072 -0.0136 0.047 Uiso 0.6 1 calc PR . .
C35 C 0.964(2) 0.0385(19) -0.0282(6) 0.015(5) Uiso 0.33 1 d P . .
H35A H 1.0266 0.035 -0.047 0.019 Uiso 0.4 1 calc PR . .
H35B H 0.9238 0.1045 -0.033 0.019 Uiso 0.4 1 calc PR . .
C39 C 0.943(2) -0.1503(18) -0.0401(7) 0.018(5) Uiso 0.33 1 d P . .
H39A H 1.0018 -0.1496 -0.0196 0.022 Uiso 0.4 1 calc PR . .
H39B H 0.9811 -0.1497 -0.066 0.022 Uiso 0.4 1 calc PR . .
C32 C 0.7220(8) 0.0388(8) -0.0669(3) 0.033(2) Uani 1 1 d . . .
C31 C 0.8260(17) -0.0339(18) -0.0732(6) 0.008(4) Uiso 0.33 1 d P . .
H31A H 0.8018 -0.0998 -0.0857 0.01 Uiso 0.4 1 calc PR . .
H31B H 0.8788 0.0007 -0.0914 0.01 Uiso 0.4 1 calc PR . .
C26 C 0.125(3) -0.428(2) 0.2039(8) 0.172(11) Uiso 1 1 d . . .
H26A H 0.1687 -0.3652 0.2081 0.258 Uiso 1 1 calc R . .
H26B H 0.1507 -0.4644 0.1802 0.258 Uiso 1 1 calc R . .
H26C H 0.1325 -0.4745 0.2268 0.258 Uiso 1 1 calc R . .

loop_
_atom_site_aniso_label
_atom_site_aniso_U_11
_atom_site_aniso_U_22
_atom_site_aniso_U_33
_atom_site_aniso_U_23
_atom_site_aniso_U_13
_atom_site_aniso_U_12
Cu1 0.0287(6) 0.0247(6) 0.0226(5) -0.0030(5) 0.0053(5) 0.0017(5)
Cu2 0.0368(7) 0.0358(7) 0.0202(5) 0.0084(5) 0.0097(5) 0.0128(6)
S2' 0.0213(12) 0.0292(12) 0.0183(10) -0.0005(9) 0.0046(9) 0.0039(10)
S2 0.0257(13) 0.0284(13) 0.0216(11) -0.0009(10) 0.0027(10) 0.0027(10)
S1 0.0294(14) 0.0440(15) 0.0262(11) -0.0076(12) -0.0032(10) 0.0081(13)
S1' 0.058(2) 0.075(2) 0.0374(14) 0.0284(15) 0.0261(13) 0.0432(17)
O1' 0.029(4) 0.066(5) 0.030(3) 0.009(3) 0.015(3) 0.011(4)
O1 0.017(3) 0.079(5) 0.034(4) 0.000(4) -0.011(3) 0.015(4)
O2' 0.041(4) 0.038(4) 0.026(3) -0.009(3) 0.002(3) -0.003(3)
O3 0.062(5) 0.026(4) 0.037(4) 0.001(3) -0.004(4) -0.010(3)
O3' 0.054(5) 0.030(4) 0.054(5) -0.011(4) -0.001(4) -0.012(4)
O2 0.029(4) 0.044(4) 0.020(3) 0.002(3) 0.001(3) -0.004(3)
N4 0.039(5) 0.046(5) 0.021(4) -0.003(4) -0.005(4) 0.005(4)
N1' 0.054(6) 0.081(7) 0.029(5) 0.017(5) 0.022(4) 0.032(6)
N1 0.047(6) 0.046(6) 0.043(5) -0.002(5) -0.009(5) 0.008(5)
C23 0.027(6) 0.074(9) 0.058(8) -0.035(7) -0.008(6) 0.013(6)
N4' 0.063(7) 0.062(6) 0.031(5) 0.006(4) -0.005(5) 0.008(5)
N3' 0.103(9) 0.036(5) 0.032(5) 0.005(4) 0.003(5) -0.019(6)
N3 0.041(5) 0.039(5) 0.045(5) -0.004(4) 0.016(5) -0.013(4)
C18 0.075(9) 0.034(6) 0.042(7) -0.003(5) 0.013(6) -0.027(6)
N2 0.056(6) 0.031(5) 0.031(4) 0.008(4) -0.001(4) 0.006(4)
C14 0.068(9) 0.061(8) 0.065(8) 0.015(7) -0.005(7) 0.041(7)
C27 0.077(10) 0.113(13) 0.074(10) -0.039(9) 0.040(9) -0.057(10)
Cl1 0.0322(14) 0.0299(13) 0.0344(12) -0.0049(10) 0.0005(10) -0.0027(11)
O12 0.090(7) 0.079(6) 0.035(4) -0.001(4) -0.001(4) 0.029(6)
O11 0.083(6) 0.058(5) 0.039(4) -0.002(4) 0.008(4) -0.021(5)
O10 0.088(7) 0.037(5) 0.047(4) -0.014(4) -0.011(4) 0.007(4)
O13 0.040(5) 0.070(6) 0.122(9) -0.009(6) 0.005(5) 0.002(5)
Cl2 0.117(3) 0.0422(18) 0.091(3) -0.0131(18) 0.054(3) -0.017(2)
O23 0.114(9) 0.075(7) 0.107(8) -0.037(6) 0.054(7) -0.020(7)
O21 0.103(8) 0.041(5) 0.070(6) 0.001(4) 0.015(6) -0.010(5)
O20 0.28(2) 0.127(12) 0.090(9) -0.025(9) -0.008(12) 0.087(14)
Cl3 0.169(5) 0.105(3) 0.094(3) -0.065(3) -0.082(3) 0.070(4)
C17 0.057(9) 0.047(7) 0.112(11) 0.022(8) 0.032(9) -0.004(7)
C11 0.039(7) 0.073(9) 0.072(9) 0.010(8) -0.009(6) 0.002(7)
C13 0.092(10) 0.050(7) 0.040(6) -0.008(6) 0.014(7) 0.028(7)
C12 0.038(7) 0.053(7) 0.040(6) -0.014(5) 0.000(5) 0.009(6)
C15 0.097(11) 0.047(7) 0.053(7) 0.013(6) -0.008(8) 0.009(8)
C10 0.045(8) 0.083(11) 0.083(10) -0.027(9) -0.001(7) 0.008(8)
C16 0.059(9) 0.101(11) 0.028(6) -0.011(7) -0.009(6) 0.002(8)
C22 0.095(12) 0.081(11) 0.052(8) 0.008(7) 0.032(8) 0.046(10)
C28 0.137(15) 0.060(9) 0.091(11) -0.042(9) 0.054(11) -0.044(10)
C20 0.091(11) 0.099(11) 0.026(6) 0.021(7) 0.025(7) 0.002(9)
C24 0.037(7) 0.075(9) 0.064(8) -0.001(7) -0.005(6) 0.001(7)
N9 0.011(4) 0.024(4) 0.022(3) -0.003(3) -0.002(3) -0.008(3)
N11 0.042(5) 0.022(4) 0.027(4) -0.003(3) 0.007(4) 0.000(4)
C36 0.021(5) 0.032(5) 0.039(5) -0.005(5) 0.001(4) -0.013(4)
C41 0.029(6) 0.021(5) 0.063(7) 0.006(5) -0.003(5) 0.001(5)
N12 0.072(7) 0.093(8) 0.035(5) -0.014(5) 0.003(5) -0.059(7)
C37 0.035(6) 0.053(7) 0.038(5) -0.021(5) -0.010(5) 0.003(5)
C25 0.063(9) 0.049(7) 0.061(8) -0.005(7) 0.007(7) -0.018(6)
C33 0.027(6) 0.036(6) 0.043(5) 0.000(5) -0.005(5) 0.011(5)
C40 0.018(5) 0.029(5) 0.036(5) -0.011(4) 0.005(4) -0.006(4)
N10 0.036(5) 0.074(7) 0.030(5) 0.032(5) 0.004(4) 0.015(5)
C21 0.075(11) 0.183(19) 0.090(11) 0.105(13) 0.054(9) 0.083(13)
C32 0.029(5) 0.039(6) 0.032(5) 0.002(5) 0.013(4) 0.003(5)

loop_
_atom_type_symbol
_atom_type_description
_atom_type_scat_dispersion_real
_atom_type_scat_dispersion_imag
_atom_type_scat_source
C C 0.0033 0.0016 'International Tables Vol C Tables 4.2.6.8 and 6.1.1.4'
H H 0 0 'International Tables Vol C Tables 4.2.6.8 and 6.1.1.4'
N N 0.0061 0.0033 'International Tables Vol C Tables 4.2.6.8 and 6.1.1.4'
O O 0.0106 0.006 'International Tables Vol C Tables 4.2.6.8 and 6.1.1.4'
S S 0.1246 0.1234 'International Tables Vol C Tables 4.2.6.8 and 6.1.1.4'
Cl Cl 0.1484 0.1585 'International Tables Vol C Tables 4.2.6.8 and 6.1.1.4'
Cu Cu 0.3201 1.2651 'International Tables Vol C Tables 4.2.6.8 and 6.1.1.4'

loop_
_geom_angle_atom_site_label_1
_geom_angle_atom_site_label_2
_geom_angle_atom_site_label_3
_geom_angle
_geom_angle_site_symmetry_1
_geom_angle_site_symmetry_3
_geom_angle_publ_flag
N2 Cu1 N1 85.3(4) . . ?
N2 Cu1 N3 139.2(4) . . ?
N1 Cu1 N3 84.3(4) . . ?
N2 Cu1 N4 111.1(3) . . ?
N1 Cu1 N4 83.8(3) . . ?
N3 Cu1 N4 106.9(3) . . ?
N2 Cu1 S1 90.6(3) . . ?
N1 Cu1 S1 173.1(3) . . ?
N3 Cu1 S1 95.3(2) . . ?
N4 Cu1 S1 102.8(2) . . ?
N1' Cu2 N2' 84.9(5) . . ?
N1' Cu2 N3' 83.1(4) . . ?
N2' Cu2 N3' 123.0(5) . . ?
N1' Cu2 N4' 81.7(4) . . ?
N2' Cu2 N4' 120.1(5) . . ?
N3' Cu2 N4' 112.9(4) . . ?
N1' Cu2 S1' 174.5(3) . . ?
N2' Cu2 S1' 89.7(4) . . ?
N3' Cu2 S1' 99.4(3) . . ?
N4' Cu2 S1' 101.6(3) . . ?
O1' S2' O3' 111.2(5) . . ?
O1' S2' O2' 112.2(4) . . ?
O3' S2' O2' 109.5(4) . . ?
O1' S2' S1' 109.6(3) . . ?
O3' S2' S1' 108.6(3) . . ?
O2' S2' S1' 105.6(3) . . ?
O3 S2 O2 111.0(4) . . ?
O3 S2 O1 113.6(5) . . ?
O2 S2 O1 110.8(4) . . ?
O3 S2 S1 107.5(3) . . ?
O2 S2 S1 108.2(3) . . ?
O1 S2 S1 105.5(3) . . ?
S2 S1 Cu1 97.09(11) . . ?
S2' S1' Cu2 109.51(14) . . ?
C16 N4 C13 110.2(10) . . ?
C16 N4 Cu1 119.4(7) . . ?
C13 N4 Cu1 103.4(6) . . ?
C22 N1' C20 113.1(11) . . ?
C22 N1' C24 112.4(11) . . ?
C20 N1' C24 109.1(11) . . ?
C22 N1' Cu2 110.4(8) . . ?
C20 N1' Cu2 105.5(7) . . ?
C24 N1' Cu2 105.8(7) . . ?
C12 N1 C14 112.7(9) . . ?
C12 N1 C10 113.1(10) . . ?
C14 N1 C10 110.3(10) . . ?
C12 N1 Cu1 108.0(7) . . ?
C14 N1 Cu1 106.5(7) . . ?
C10 N1 Cu1 105.8(7) . . ?
N4' C23 C22 106.7(9) . . ?
C23 N4' C27 108.1(9) . . ?
C23 N4' Cu2 106.0(7) . . ?
C27 N4' Cu2 118.2(9) . . ?
C28 N3' C25 110.8(10) . . ?
C28 N3' Cu2 116.2(11) . . ?
C25 N3' Cu2 108.4(7) . . ?
C11 N3 C17 112.5(9) . . ?
C11 N3 Cu1 108.2(7) . . ?
C17 N3 Cu1 121.0(8) . . ?
C18 N2 C15 114.8(9) . . ?
C18 N2 Cu1 118.3(6) . . ?
C15 N2 Cu1 104.9(7) . . ?
C15 C14 N1 112.5(10) . . ?
O12 Cl1 O10 112.7(5) . . ?
O12 Cl1 O13 110.5(6) . . ?
O10 Cl1 O13 110.0(6) . . ?
O12 Cl1 O11 110.2(6) . . ?
O10 Cl1 O11 110.4(5) . . ?
O13 Cl1 O11 102.6(6) . . ?
O23 Cl2 O22 119.5(10) . . ?
O23 Cl2 O21 114.2(7) . . ?
O22 Cl2 O21 114.6(10) . . ?
O23 Cl2 O20 100.1(9) . . ?
O22 Cl2 O20 96.8(11) . . ?
O21 Cl2 O20 108.0(8) . . ?
O32 Cl3 O33 109(2) . . ?
O32 Cl3 O30 121.0(19) . . ?
O33 Cl3 O30 111.6(17) . . ?
O32 Cl3 O31 121(2) . . ?
O33 Cl3 O31 88.5(15) . . ?
O30 Cl3 O31 101.2(15) . . ?
C10 C11 N3 112.6(11) . . ?
C12 C13 N4 109.5(9) . . ?
N1 C12 C13 113.9(10) . . ?
C14 C15 N2 107.9(10) . . ?
C11 C10 N1 110.5(11) . . ?
N1' C22 C23 110.3(11) . . ?
C21 C20 N1' 116.0(10) . . ?
C25 C24 N1' 109.9(11) . . ?
C39 N9 C31 110.2(14) . . ?
C39 N9 C30 139.6(12) . . ?
C31 N9 C30 38.3(9) . . ?
C39 N9 C38 42.9(11) . . ?
C31 N9 C38 72.4(11) . . ?
C30 N9 C38 109.9(9) . . ?
C39 N9 C34 69.6(12) . . ?
C31 N9 C34 132.5(12) . . ?
C30 N9 C34 110.5(10) . . ?
C38 N9 C34 109.8(10) . . ?
C39 N9 C35 109.6(14) . . ?
C31 N9 C35 106.7(13) . . ?
C30 N9 C35 72.8(11) . . ?
C38 N9 C35 141.4(11) . . ?
C34 N9 C35 41.6(10) . . ?
C41 N11 C40 114.4(8) . . ?
C35 C36 N12 122.9(12) . . ?
C35 C36 C34 44.1(11) . . ?
N12 C36 C34 119.4(9) . . ?
C37 N12 C36 118.9(9) . . ?
C26 N2' C21 118(2) . . ?
C26 N2' Cu2 133.6(18) . . ?
C21 N2' Cu2 108.3(10) . . ?
C40 C38 N9 116.6(10) . . ?
C24 C25 N3' 109.3(11) . . ?
C38 C40 N11 114.8(9) . . ?
C38 C40 C39 41.7(10) . . ?
N11 C40 C39 115.9(11) . . ?
C33 N10 C32 119.1(8) . . ?
N9 C30 C32 115.9(11) . . ?
N2' C21 C20 112.0(13) . . ?
N9 C34 C36 112.4(11) . . ?
C36 C35 N9 113.8(16) . . ?
N9 C39 C40 117.3(18) . . ?
N10 C32 C30 115.6(9) . . ?
N10 C32 C31 118.9(11) . . ?
C30 C32 C31 35.6(9) . . ?
N9 C31 C32 111.9(14) . . ?

loop_
_geom_bond_atom_site_label_1
_geom_bond_atom_site_label_2
_geom_bond_distance
_geom_bond_site_symmetry_2
_geom_bond_publ_flag
Cu1 N2 2.041(8) . ?
Cu1 N1 2.052(9) . ?
Cu1 N3 2.103(8) . ?
Cu1 N4 2.194(7) . ?
Cu1 S1 2.329(3) . ?
Cu2 N1' 2.075(8) . ?
Cu2 N2' 2.079(16) . ?
Cu2 N3' 2.094(10) . ?
Cu2 N4' 2.103(10) . ?
Cu2 S1' 2.281(3) . ?
S2' O1' 1.434(7) . ?
S2' O3' 1.458(7) . ?
S2' O2' 1.464(7) . ?
S2' S1' 2.014(3) . ?
S2 O3 1.440(7) . ?
S2 O2 1.460(6) . ?
S2 O1 1.496(7) . ?
S2 S1 2.044(3) . ?
N4 C16 1.411(14) . ?
N4 C13 1.492(14) . ?
N1' C22 1.408(17) . ?
N1' C20 1.488(15) . ?
N1' C24 1.543(16) . ?
N1 C12 1.446(13) . ?
N1 C14 1.495(15) . ?
N1 C10 1.510(16) . ?
C23 N4' 1.488(14) . ?
C23 C22 1.50(2) . ?
N4' C27 1.518(16) . ?
N3' C28 1.441(16) . ?
N3' C25 1.479(16) . ?
N3 C11 1.475(15) . ?
N3 C17 1.478(15) . ?
C18 N2 1.471(13) . ?
N2 C15 1.492(16) . ?
C14 C15 1.459(18) . ?
Cl1 O12 1.398(8) . ?
Cl1 O10 1.428(8) . ?
Cl1 O13 1.442(9) . ?
Cl1 O11 1.477(9) . ?
Cl2 O23 1.336(10) . ?
Cl2 O22 1.38(2) . ?
Cl2 O21 1.407(9) . ?
Cl2 O20 1.516(17) . ?
Cl3 O32 1.18(3) . ?
Cl3 O33 1.23(3) . ?
Cl3 O30 1.35(3) . ?
Cl3 O31 1.39(3) . ?
C11 C10 1.468(19) . ?
C13 C12 1.467(17) . ?
C20 C21 1.438(19) . ?
C24 C25 1.425(17) . ?
N9 C39 1.42(2) . ?
N9 C31 1.44(2) . ?
N9 C30 1.442(16) . ?
N9 C38 1.469(15) . ?
N9 C34 1.507(17) . ?
N9 C35 1.60(2) . ?
N11 C41 1.467(12) . ?
N11 C40 1.487(12) . ?
C36 C35 1.41(2) . ?
C36 N12 1.474(13) . ?
C36 C34 1.531(18) . ?
N12 C37 1.402(12) . ?
N2' C26 1.23(3) . ?
N2' C21 1.435(19) . ?
C38 C40 1.463(16) . ?
C33 N10 1.396(13) . ?
C40 C39 1.50(3) . ?
N10 C32 1.433(12) . ?
C30 C32 1.504(17) . ?
C32 C31 1.58(2) . ?

loop_
_geom_hbond_atom_site_label_D
_geom_hbond_atom_site_label_H
_geom_hbond_atom_site_label_A
_geom_hbond_distance_DH
_geom_hbond_distance_HA
_geom_hbond_distance_DA
_geom_hbond_angle_DHA
_geom_hbond_site_symmetry_A
N12 H12C O2 0.92 2.11 2.765(11) 127.1 .
N10 H10D O11 0.92 2.18 3.011(13) 149.1 .
N3' H3' O1' 0.93 2.34 3.089(11) 137.2 .
N2 H2 S1 0.93 2.88 3.113(8) 95.8 .
N3 H3 O1 0.93 2.29 2.953(11) 127.9 .
N12 H12D O1' 0.92 2.26 3.177(14) 174.6 1_655
N11 H11C O1' 0.92 2.15 2.960(11) 145.8 1_655
N11 H11D O2' 0.92 1.97 2.874(11) 166 3_545
N10 H10C O2' 0.92 2.13 2.984(12) 154.1 3_545
N4' H4' S1 0.93 2.67 3.546(10) 157 1_455
N4 H4 O20 0.93 2.22 3.113(16) 160.3 4_645
